data_7018219
loop_
_publ_author_name
'Oseback, Shannon N.'
'Shim, Sarah W.'
'Kumar, Mukesh'
'Greer, Samuel M.'
'Gardner, Sean R.'
'Lemar, Keisha M.'
'Degregory, Paul R.'
'Papish, Elizabeth T.'
'Tierney, David L.'
'Zeller, Matthias'
'Yap, Glenn P. A.'

_publ_section_title
;
 Crowded bis ligand complexes of Ttz(Ph,Me) with first row transition
 metals rearrange due to ligand field effects: structural and electronic
 characterization (Ttz(Ph,Me) =
 tris(3-phenyl-5-methyl-1,2,4-triazolyl)borate).
;
_journal_issue 9
_journal_name_full 'Dalton transactions (Cambridge, England : 2003)'
_journal_page_first 2774
_journal_page_last 2787
_journal_paper_doi 10.1039/c2dt12029a
_journal_volume 41
_journal_year 2012
_chemical_formula_sum 'C54 H50 B2 Cu N18'
_chemical_formula_weight 1036.28
_chemical_name_systematic
;
?
;
_space_group_IT_number 15
_symmetry_cell_setting monoclinic
_symmetry_space_group_name_Hall '-C 2yc'
_symmetry_space_group_name_H-M 'C 1 2/c 1'
_atom_sites_solution_hydrogens geom
_atom_sites_solution_primary direct
_atom_sites_solution_secondary difmap
_audit_creation_method SHELXL-97
_cell_angle_alpha 90.00
_cell_angle_beta 120.3208(19)
_cell_angle_gamma 90.00
_cell_formula_units_Z 4
_cell_length_a 24.899(3)
_cell_length_b 13.9223(18)
_cell_length_c 16.092(2)
_cell_measurement_reflns_used 5227
_cell_measurement_temperature 100(2)
_cell_measurement_theta_max 30.7405
_cell_measurement_theta_min 2.5675
_cell_volume 4815.3(10)
_computing_cell_refinement 'Apex2 v2008.2-4'
_computing_data_collection 'Apex2 v2008.2-4 (Bruker, 2008)'
_computing_data_reduction 'Apex2 v2008.2-4'
_computing_molecular_graphics 'SHELXTL 6.14'
_computing_publication_material 'SHELXTL 6.14'
_computing_structure_refinement 'SHELXTL 6.14'
_computing_structure_solution 'SHELXTL 6.14 (Bruker, 2000-2003; Sheldrick, 2008)'
_diffrn_ambient_temperature 100(2)
_diffrn_measured_fraction_theta_full 0.994
_diffrn_measured_fraction_theta_max 0.994
_diffrn_measurement_device_type 'Bruker AXS SMART APEX CCD diffractometer'
_diffrn_measurement_method '\w scans'
_diffrn_radiation_monochromator graphite
_diffrn_radiation_source 'fine-focus sealed tube'
_diffrn_radiation_type MoK\a
_diffrn_radiation_wavelength 0.71073
_diffrn_reflns_av_R_equivalents 0.0510
_diffrn_reflns_av_sigmaI/netI 0.0392
_diffrn_reflns_limit_h_max 28
_diffrn_reflns_limit_h_min -33
_diffrn_reflns_limit_k_max 18
_diffrn_reflns_limit_k_min 0
_diffrn_reflns_limit_l_max 21
_diffrn_reflns_limit_l_min 0
_diffrn_reflns_number 36501
_diffrn_reflns_theta_full 28.28
_diffrn_reflns_theta_max 28.28
_diffrn_reflns_theta_min 1.74
_diffrn_standards_number 0
_exptl_absorpt_coefficient_mu 0.515
_exptl_absorpt_correction_T_max 0.862280
_exptl_absorpt_correction_T_min 0.676328
_exptl_absorpt_correction_type multi-scan
_exptl_absorpt_process_details 'TWINABS (Sheldrick, 2007)'
_exptl_crystal_colour red
_exptl_crystal_density_diffrn 1.429
_exptl_crystal_density_method 'not measured'
_exptl_crystal_description block
_exptl_crystal_F_000 2156
_exptl_crystal_size_max 0.37
_exptl_crystal_size_mid 0.33
_exptl_crystal_size_min 0.31
_refine_diff_density_max 0.436
_refine_diff_density_min -0.590
_refine_diff_density_rms 0.065
_refine_ls_extinction_method none
_refine_ls_goodness_of_fit_ref 1.033
_refine_ls_hydrogen_treatment constr
_refine_ls_matrix_type full
_refine_ls_number_parameters 343
_refine_ls_number_reflns 6518
_refine_ls_number_restraints 0
_refine_ls_restrained_S_all 1.033
_refine_ls_R_factor_all 0.0483
_refine_ls_R_factor_gt 0.0382
_refine_ls_shift/su_max 0.001
_refine_ls_shift/su_mean 0.000
_refine_ls_structure_factor_coef Fsqd
_refine_ls_weighting_details 'calc w=1/[\s^2^(Fo^2^)+(0.0341P)^2^+7.2057P] where P=(Fo^2^+2Fc^2^)/3'
_refine_ls_weighting_scheme calc
_refine_ls_wR_factor_gt 0.0875
_refine_ls_wR_factor_ref 0.0947
_reflns_number_gt 5645
_reflns_number_total 6518
_reflns_threshold_expression I>2\s(I)
_cod_data_source_file c2dt12029a.txt
_cod_data_source_block 09mz175_0m
_cod_depositor_comments
;
The following automatic conversions were performed:

'_symmetry_cell_setting' value 'Monoclinic' changed to 'monoclinic'
according to /home/saulius/struct/CIF-dictionaries/cif_core.dic
dictionary named 'cif_core.dic' version 2.4.1 from 2010-06-29.

Automatic conversion script
Id: cif_fix_values 1715 2011-07-08 13:25:40Z adriana 
;
_cod_original_cell_volume 4815.2(11)
_cod_original_sg_symbol_H-M C2/c
_cod_database_code 7018219

loop_
_symmetry_equiv_pos_as_xyz
'x, y, z'
'-x, y, -z+1/2'
'x+1/2, y+1/2, z'
'-x+1/2, y+1/2, -z+1/2'
'-x, -y, -z'
'x, -y, z-1/2'
'-x+1/2, -y+1/2, -z'
'x+1/2, -y+1/2, z-1/2'

loop_
_atom_site_label
_atom_site_type_symbol
_atom_site_fract_x
_atom_site_fract_y
_atom_site_fract_z
_atom_site_U_iso_or_equiv
_atom_site_adp_type
_atom_site_occupancy
_atom_site_symmetry_multiplicity
_atom_site_calc_flag
_atom_site_refinement_flags
B1 B 0.92437(13) 0.24662(15) 0.02538(14) 0.0145(4) Uani 1 1 d .
H1 H 0.9039 0.2452 -0.0464 0.017 Uiso 1 1 calc R
C1 C 0.98843(11) 0.34581(16) -0.07939(15) 0.0213(4) Uani 1 1 d .
H1A H 1.0091 0.3935 -0.0985 0.032 Uiso 1 1 calc R
H1B H 0.9432 0.3522 -0.1205 0.032 Uiso 1 1 calc R
H1C H 1.0012 0.2811 -0.0865 0.032 Uiso 1 1 calc R
C2 C 1.00635(10) 0.36200(14) 0.02310(14) 0.0157(4) Uani 1 1 d .
C3 C 1.05244(10) 0.40875(14) 0.16793(14) 0.0155(4) Uani 1 1 d .
C4 C 1.09443(10) 0.47010(14) 0.25083(14) 0.0165(4) Uani 1 1 d .
C5 C 1.14515(11) 0.51119(15) 0.25001(16) 0.0211(4) Uani 1 1 d .
H5 H 1.1523 0.4973 0.1986 0.025 Uiso 1 1 calc R
C6 C 1.18535(11) 0.57211(16) 0.32335(17) 0.0244(5) Uani 1 1 d .
H6 H 1.2200 0.5994 0.3223 0.029 Uiso 1 1 calc R
C7 C 1.17489(11) 0.59306(15) 0.39835(17) 0.0244(5) Uani 1 1 d .
H7 H 1.2025 0.6343 0.4490 0.029 Uiso 1 1 calc R
C8 C 1.12418(11) 0.55377(15) 0.39909(16) 0.0215(4) Uani 1 1 d .
H8 H 1.1168 0.5688 0.4501 0.026 Uiso 1 1 calc R
C9 C 1.08376(10) 0.49233(14) 0.32584(15) 0.0179(4) Uani 1 1 d .
H9 H 1.0490 0.4656 0.3269 0.021 Uiso 1 1 calc R
C10 C 0.88601(11) 0.04213(15) -0.07798(14) 0.0199(4) Uani 1 1 d .
H10A H 0.8954 -0.0150 -0.1038 0.030 Uiso 1 1 calc R
H10B H 0.8814 0.0978 -0.1184 0.030 Uiso 1 1 calc R
H10C H 0.8472 0.0319 -0.0775 0.030 Uiso 1 1 calc R
C11 C 0.93764(10) 0.05997(14) 0.02200(14) 0.0157(4) Uani 1 1 d .
C12 C 1.01330(10) 0.04019(14) 0.16341(14) 0.0151(4) Uani 1 1 d .
C13 C 1.06430(10) -0.01212(14) 0.24541(14) 0.0155(4) Uani 1 1 d .
C14 C 1.06148(11) -0.11249(15) 0.24328(16) 0.0209(4) Uani 1 1 d .
H14 H 1.0279 -0.1442 0.1903 0.025 Uiso 1 1 calc R
C15 C 1.10720(11) -0.16560(15) 0.31759(17) 0.0244(5) Uani 1 1 d .
H15 H 1.1046 -0.2337 0.3160 0.029 Uiso 1 1 calc R
C16 C 1.15698(11) -0.12013(16) 0.39464(16) 0.0233(5) Uani 1 1 d .
H16 H 1.1883 -0.1569 0.4459 0.028 Uiso 1 1 calc R
C17 C 1.16087(11) -0.02035(16) 0.39656(16) 0.0203(4) Uani 1 1 d .
H17 H 1.1951 0.0109 0.4490 0.024 Uiso 1 1 calc R
C18 C 1.11500(10) 0.03335(15) 0.32246(14) 0.0176(4) Uani 1 1 d .
H18 H 1.1180 0.1014 0.3239 0.021 Uiso 1 1 calc R
C19 C 0.80304(11) 0.37837(16) -0.08953(15) 0.0226(5) Uani 1 1 d .
H19A H 0.7583 0.3916 -0.1210 0.034 Uiso 1 1 calc R
H19B H 0.8112 0.3352 -0.1301 0.034 Uiso 1 1 calc R
H19C H 0.8257 0.4387 -0.0800 0.034 Uiso 1 1 calc R
C20 C 0.82424(10) 0.33200(14) 0.00563(14) 0.0158(4) Uani 1 1 d .
C21 C 0.83453(10) 0.29325(14) 0.13938(14) 0.0158(4) Uani 1 1 d .
C22 C 0.82072(10) 0.28308(14) 0.21789(15) 0.0179(4) Uani 1 1 d .
C23 C 0.76793(11) 0.32854(16) 0.20840(17) 0.0233(5) Uani 1 1 d .
H23 H 0.7412 0.3632 0.1513 0.028 Uiso 1 1 calc R
C24 C 0.75415(12) 0.32346(17) 0.28199(18) 0.0283(5) Uani 1 1 d .
H24 H 0.7182 0.3546 0.2754 0.034 Uiso 1 1 calc R
C25 C 0.79305(12) 0.27282(16) 0.36476(18) 0.0266(5) Uani 1 1 d .
H25 H 0.7839 0.2698 0.4153 0.032 Uiso 1 1 calc R
C26 C 0.84502(12) 0.22654(16) 0.37503(16) 0.0235(5) Uani 1 1 d .
H26 H 0.8712 0.1914 0.4321 0.028 Uiso 1 1 calc R
C27 C 0.85915(10) 0.23147(14) 0.30121(15) 0.0182(4) Uani 1 1 d .
H27 H 0.8949 0.1996 0.3080 0.022 Uiso 1 1 calc R
Cu1 Cu 1.0000 0.24228(2) 0.2500 0.01365(8) Uani 1 2 d S
N1 N 1.01171(8) 0.34235(12) 0.16293(11) 0.0139(3) Uani 1 1 d .
N2 N 0.98122(8) 0.31429(12) 0.06746(12) 0.0144(3) Uani 1 1 d .
N3 N 1.05054(8) 0.42181(12) 0.08266(12) 0.0167(3) Uani 1 1 d .
N4 N 0.99825(8) 0.13376(12) 0.15989(11) 0.0145(3) Uani 1 1 d .
N5 N 0.94892(8) 0.14553(12) 0.06667(12) 0.0142(3) Uani 1 1 d .
N6 N 0.97668(8) -0.00661(12) 0.07992(12) 0.0163(3) Uani 1 1 d .
N7 N 0.88541(8) 0.25770(12) 0.14311(12) 0.0153(3) Uani 1 1 d .
N8 N 0.87768(8) 0.28163(12) 0.05482(12) 0.0146(3) Uani 1 1 d .
N9 N 0.79547(8) 0.34029(12) 0.05581(12) 0.0184(4) Uani 1 1 d .

loop_
_atom_site_aniso_label
_atom_site_aniso_U_11
_atom_site_aniso_U_22
_atom_site_aniso_U_33
_atom_site_aniso_U_23
_atom_site_aniso_U_13
_atom_site_aniso_U_12
B1 0.0165(10) 0.0138(10) 0.0115(8) 0.0007(8) 0.0059(9) -0.0004(9)
C1 0.0254(11) 0.0217(10) 0.0185(10) 0.0015(8) 0.0123(9) -0.0017(9)
C2 0.0185(10) 0.0133(8) 0.0163(9) 0.0037(7) 0.0094(8) 0.0030(8)
C3 0.0144(9) 0.0140(8) 0.0171(10) 0.0022(7) 0.0073(8) 0.0039(8)
C4 0.0169(10) 0.0118(8) 0.0159(9) 0.0022(7) 0.0045(8) 0.0002(8)
C5 0.0207(11) 0.0198(10) 0.0212(10) 0.0030(8) 0.0095(9) 0.0003(9)
C6 0.0177(10) 0.0201(10) 0.0308(12) 0.0015(9) 0.0088(10) -0.0054(9)
C7 0.0202(11) 0.0164(9) 0.0247(11) -0.0026(8) 0.0025(9) -0.0007(9)
C8 0.0223(11) 0.0163(9) 0.0201(10) -0.0008(8) 0.0065(9) 0.0027(9)
C9 0.0163(10) 0.0145(9) 0.0199(10) 0.0019(8) 0.0070(8) 0.0020(8)
C10 0.0215(11) 0.0190(9) 0.0167(10) -0.0034(8) 0.0078(9) -0.0009(9)
C11 0.0175(10) 0.0163(9) 0.0170(10) -0.0024(8) 0.0115(8) -0.0033(8)
C12 0.0167(10) 0.0150(9) 0.0171(10) -0.0012(7) 0.0111(8) -0.0011(8)
C13 0.0181(10) 0.0168(9) 0.0152(9) 0.0030(7) 0.0111(8) 0.0030(8)
C14 0.0229(11) 0.0181(9) 0.0227(11) -0.0012(8) 0.0122(9) -0.0005(9)
C15 0.0261(12) 0.0151(9) 0.0336(13) 0.0052(9) 0.0162(10) 0.0044(9)
C16 0.0205(11) 0.0250(11) 0.0241(11) 0.0097(9) 0.0110(9) 0.0085(9)
C17 0.0174(10) 0.0250(10) 0.0206(10) 0.0028(9) 0.0113(9) 0.0024(9)
C18 0.0216(10) 0.0165(9) 0.0186(10) -0.0004(8) 0.0129(9) -0.0002(8)
C19 0.0226(11) 0.0209(10) 0.0181(10) 0.0019(8) 0.0057(9) 0.0030(9)
C20 0.0132(9) 0.0142(9) 0.0165(9) -0.0012(7) 0.0050(8) -0.0021(8)
C21 0.0164(10) 0.0127(8) 0.0183(10) -0.0024(7) 0.0089(8) -0.0019(8)
C22 0.0198(10) 0.0148(9) 0.0222(10) -0.0033(8) 0.0129(9) -0.0036(8)
C23 0.0225(11) 0.0223(10) 0.0303(12) 0.0018(9) 0.0171(10) 0.0032(9)
C24 0.0288(12) 0.0273(11) 0.0374(14) -0.0019(10) 0.0230(11) 0.0019(10)
C25 0.0356(13) 0.0241(11) 0.0309(12) -0.0042(9) 0.0248(11) -0.0045(11)
C26 0.0289(12) 0.0199(10) 0.0240(11) -0.0003(9) 0.0152(10) -0.0040(10)
C27 0.0187(10) 0.0173(9) 0.0206(10) -0.0028(8) 0.0113(9) -0.0034(9)
Cu1 0.01688(17) 0.01182(16) 0.01276(15) 0.000 0.00786(15) 0.000
N1 0.0133(8) 0.0138(7) 0.0120(8) -0.0015(6) 0.0044(7) -0.0013(7)
N2 0.0156(8) 0.0144(7) 0.0122(8) 0.0007(6) 0.0063(7) 0.0009(7)
N3 0.0173(9) 0.0154(8) 0.0169(8) 0.0022(7) 0.0083(7) -0.0001(7)
N4 0.0143(8) 0.0156(8) 0.0126(8) 0.0020(6) 0.0059(7) 0.0017(7)
N5 0.0143(8) 0.0153(7) 0.0124(8) -0.0004(6) 0.0064(7) -0.0013(7)
N6 0.0179(8) 0.0159(8) 0.0175(8) -0.0018(7) 0.0107(7) 0.0000(7)
N7 0.0168(8) 0.0153(7) 0.0141(8) -0.0010(6) 0.0080(7) -0.0010(7)
N8 0.0159(8) 0.0145(7) 0.0117(8) 0.0000(6) 0.0057(7) -0.0005(7)
N9 0.0167(9) 0.0154(8) 0.0205(9) -0.0015(7) 0.0075(7) -0.0013(7)

loop_
_atom_type_symbol
_atom_type_description
_atom_type_scat_dispersion_real
_atom_type_scat_dispersion_imag
_atom_type_scat_source
C C 0.0033 0.0016 'International Tables Vol C Tables 4.2.6.8 and 6.1.1.4'
H H 0.0000 0.0000 'International Tables Vol C Tables 4.2.6.8 and 6.1.1.4'
N N 0.0061 0.0033 'International Tables Vol C Tables 4.2.6.8 and 6.1.1.4'
Cu Cu 0.3201 1.2651 'International Tables Vol C Tables 4.2.6.8 and 6.1.1.4'
B B 0.0013 0.0007 'International Tables Vol C Tables 4.2.6.8 and 6.1.1.4'

loop_
_geom_angle_atom_site_label_1
_geom_angle_atom_site_label_2
_geom_angle_atom_site_label_3
_geom_angle
_geom_angle_site_symmetry_1
_geom_angle_site_symmetry_3
N8 B1 N2 109.85(15) . .
N8 B1 N5 110.63(16) . .
N2 B1 N5 106.94(18) . .
N8 B1 H1 109.8 . .
N2 B1 H1 109.8 . .
N5 B1 H1 109.8 . .
C2 C1 H1A 109.5 . .
C2 C1 H1B 109.5 . .
H1A C1 H1B 109.5 . .
C2 C1 H1C 109.5 . .
H1A C1 H1C 109.5 . .
H1B C1 H1C 109.5 . .
N3 C2 N2 111.51(17) . .
N3 C2 C1 124.74(19) . .
N2 C2 C1 123.70(19) . .
N1 C3 N3 112.97(18) . .
N1 C3 C4 128.22(18) . .
N3 C3 C4 118.72(18) . .
C5 C4 C9 119.13(19) . .
C5 C4 C3 117.36(19) . .
C9 C4 C3 123.43(19) . .
C6 C5 C4 120.8(2) . .
C6 C5 H5 119.6 . .
C4 C5 H5 119.6 . .
C5 C6 C7 119.8(2) . .
C5 C6 H6 120.1 . .
C7 C6 H6 120.1 . .
C8 C7 C6 119.8(2) . .
C8 C7 H7 120.1 . .
C6 C7 H7 120.1 . .
C7 C8 C9 120.6(2) . .
C7 C8 H8 119.7 . .
C9 C8 H8 119.7 . .
C8 C9 C4 119.8(2) . .
C8 C9 H9 120.1 . .
C4 C9 H9 120.1 . .
C11 C10 H10A 109.5 . .
C11 C10 H10B 109.5 . .
H10A C10 H10B 109.5 . .
C11 C10 H10C 109.5 . .
H10A C10 H10C 109.5 . .
H10B C10 H10C 109.5 . .
N6 C11 N5 111.23(17) . .
N6 C11 C10 124.75(18) . .
N5 C11 C10 123.97(18) . .
N4 C12 N6 112.98(18) . .
N4 C12 C13 127.42(18) . .
N6 C12 C13 119.59(18) . .
C18 C13 C14 119.1(2) . .
C18 C13 C12 123.53(18) . .
C14 C13 C12 117.37(19) . .
C15 C14 C13 120.4(2) . .
C15 C14 H14 119.8 . .
C13 C14 H14 119.8 . .
C14 C15 C16 120.3(2) . .
C14 C15 H15 119.8 . .
C16 C15 H15 119.8 . .
C15 C16 C17 119.8(2) . .
C15 C16 H16 120.1 . .
C17 C16 H16 120.1 . .
C18 C17 C16 120.2(2) . .
C18 C17 H17 119.9 . .
C16 C17 H17 119.9 . .
C17 C18 C13 120.23(19) . .
C17 C18 H18 119.9 . .
C13 C18 H18 119.9 . .
C20 C19 H19A 109.5 . .
C20 C19 H19B 109.5 . .
H19A C19 H19B 109.5 . .
C20 C19 H19C 109.5 . .
H19A C19 H19C 109.5 . .
H19B C19 H19C 109.5 . .
N9 C20 N8 111.28(18) . .
N9 C20 C19 124.53(19) . .
N8 C20 C19 124.03(19) . .
N7 C21 N9 114.25(18) . .
N7 C21 C22 123.60(18) . .
N9 C21 C22 122.14(19) . .
C27 C22 C23 119.4(2) . .
C27 C22 C21 122.08(19) . .
C23 C22 C21 118.48(19) . .
C24 C23 C22 120.5(2) . .
C24 C23 H23 119.8 . .
C22 C23 H23 119.8 . .
C25 C24 C23 119.5(2) . .
C25 C24 H24 120.2 . .
C23 C24 H24 120.2 . .
C26 C25 C24 120.9(2) . .
C26 C25 H25 119.6 . .
C24 C25 H25 119.6 . .
C25 C26 C27 119.9(2) . .
C25 C26 H26 120.1 . .
C27 C26 H26 120.1 . .
C22 C27 C26 119.9(2) . .
C22 C27 H27 120.1 . .
C26 C27 H27 120.1 . .
N4 Cu1 N4 86.79(9) 2_755 .
N4 Cu1 N1 170.82(6) 2_755 .
N4 Cu1 N1 88.73(7) . .
N4 Cu1 N1 88.73(7) 2_755 2_755
N4 Cu1 N1 170.82(6) . 2_755
N1 Cu1 N1 96.78(9) . 2_755
C3 N1 N2 103.61(15) . .
C3 N1 Cu1 140.50(14) . .
N2 N1 Cu1 111.78(12) . .
C2 N2 N1 108.06(16) . .
C2 N2 B1 129.84(16) . .
N1 N2 B1 121.84(15) . .
C2 N3 C3 103.82(17) . .
C12 N4 N5 103.59(16) . .
C12 N4 Cu1 139.90(14) . .
N5 N4 Cu1 111.32(12) . .
C11 N5 N4 107.76(16) . .
C11 N5 B1 130.26(16) . .
N4 N5 B1 120.98(15) . .
C11 N6 C12 104.43(16) . .
C21 N7 N8 103.26(16) . .
C20 N8 N7 108.30(17) . .
C20 N8 B1 131.11(17) . .
N7 N8 B1 120.51(16) . .
C20 N9 C21 102.87(17) . .

loop_
_geom_bond_atom_site_label_1
_geom_bond_atom_site_label_2
_geom_bond_distance
_geom_bond_site_symmetry_2
B1 N8 1.540(3) .
B1 N2 1.543(3) .
B1 N5 1.545(3) .
B1 H1 1.0000 .
C1 C2 1.492(3) .
C1 H1A 0.9800 .
C1 H1B 0.9800 .
C1 H1C 0.9800 .
C2 N3 1.326(3) .
C2 N2 1.339(3) .
C3 N1 1.344(3) .
C3 N3 1.361(3) .
C3 C4 1.481(3) .
C4 C5 1.393(3) .
C4 C9 1.395(3) .
C5 C6 1.386(3) .
C5 H5 0.9500 .
C6 C7 1.388(3) .
C6 H6 0.9500 .
C7 C8 1.382(3) .
C7 H7 0.9500 .
C8 C9 1.391(3) .
C8 H8 0.9500 .
C9 H9 0.9500 .
C10 C11 1.488(3) .
C10 H10A 0.9800 .
C10 H10B 0.9800 .
C10 H10C 0.9800 .
C11 N6 1.326(3) .
C11 N5 1.346(2) .
C12 N4 1.349(3) .
C12 N6 1.351(3) .
C12 C13 1.481(3) .
C13 C18 1.397(3) .
C13 C14 1.399(3) .
C14 C15 1.378(3) .
C14 H14 0.9500 .
C15 C16 1.387(3) .
C15 H15 0.9500 .
C16 C17 1.392(3) .
C16 H16 0.9500 .
C17 C18 1.382(3) .
C17 H17 0.9500 .
C18 H18 0.9500 .
C19 C20 1.491(3) .
C19 H19A 0.9800 .
C19 H19B 0.9800 .
C19 H19C 0.9800 .
C20 N9 1.328(3) .
C20 N8 1.351(3) .
C21 N7 1.333(3) .
C21 N9 1.365(3) .
C21 C22 1.474(3) .
C22 C27 1.391(3) .
C22 C23 1.396(3) .
C23 C24 1.391(3) .
C23 H23 0.9500 .
C24 C25 1.381(4) .
C24 H24 0.9500 .
C25 C26 1.379(3) .
C25 H25 0.9500 .
C26 C27 1.400(3) .
C26 H26 0.9500 .
C27 H27 0.9500 .
Cu1 N4 2.0792(17) 2_755
Cu1 N4 2.0793(17) .
Cu1 N1 2.0980(16) .
Cu1 N1 2.0980(16) 2_755
N1 N2 1.382(2) .
N4 N5 1.388(2) .
N7 N8 1.375(2) .

loop_
_geom_torsion_atom_site_label_1
_geom_torsion_atom_site_label_2
_geom_torsion_atom_site_label_3
_geom_torsion_atom_site_label_4
_geom_torsion
_geom_torsion_site_symmetry_1
N1 C3 C4 C5 160.6(2) .
N3 C3 C4 C5 -23.4(3) .
N1 C3 C4 C9 -23.0(3) .
N3 C3 C4 C9 153.1(2) .
C9 C4 C5 C6 1.1(3) .
C3 C4 C5 C6 177.78(19) .
C4 C5 C6 C7 -0.4(3) .
C5 C6 C7 C8 -0.6(3) .
C6 C7 C8 C9 0.8(3) .
C7 C8 C9 C4 0.0(3) .
C5 C4 C9 C8 -0.9(3) .
C3 C4 C9 C8 -177.36(19) .
N4 C12 C13 C18 -18.3(3) .
N6 C12 C13 C18 160.33(19) .
N4 C12 C13 C14 163.2(2) .
N6 C12 C13 C14 -18.2(3) .
C18 C13 C14 C15 1.9(3) .
C12 C13 C14 C15 -179.6(2) .
C13 C14 C15 C16 -0.9(4) .
C14 C15 C16 C17 -0.3(4) .
C15 C16 C17 C18 0.6(3) .
C16 C17 C18 C13 0.3(3) .
C14 C13 C18 C17 -1.5(3) .
C12 C13 C18 C17 179.96(19) .
N7 C21 C22 C27 -2.7(3) .
N9 C21 C22 C27 177.07(19) .
N7 C21 C22 C23 176.0(2) .
N9 C21 C22 C23 -4.2(3) .
C27 C22 C23 C24 0.8(3) .
C21 C22 C23 C24 -177.9(2) .
C22 C23 C24 C25 -0.1(4) .
C23 C24 C25 C26 -0.6(4) .
C24 C25 C26 C27 0.6(4) .
C23 C22 C27 C26 -0.8(3) .
C21 C22 C27 C26 177.95(19) .
C25 C26 C27 C22 0.0(3) .
N3 C3 N1 N2 -1.8(2) .
C4 C3 N1 N2 174.47(19) .
N3 C3 N1 Cu1 151.58(17) .
C4 C3 N1 Cu1 -32.2(3) .
N4 Cu1 N1 C3 -119.0(2) .
N1 Cu1 N1 C3 68.4(2) 2_755
N4 Cu1 N1 N2 33.03(14) .
N1 Cu1 N1 N2 -139.62(15) 2_755
N3 C2 N2 N1 -1.6(2) .
C1 C2 N2 N1 175.75(19) .
N3 C2 N2 B1 172.51(19) .
C1 C2 N2 B1 -10.1(3) .
C3 N1 N2 C2 2.0(2) .
Cu1 N1 N2 C2 -160.12(13) .
C3 N1 N2 B1 -172.70(17) .
Cu1 N1 N2 B1 25.2(2) .
N8 B1 N2 C2 -125.4(2) .
N5 B1 N2 C2 114.5(2) .
N8 B1 N2 N1 48.1(2) .
N5 B1 N2 N1 -72.1(2) .
N2 C2 N3 C3 0.5(2) .
C1 C2 N3 C3 -176.8(2) .
N1 C3 N3 C2 0.8(2) .
C4 C3 N3 C2 -175.79(18) .
N6 C12 N4 N5 -0.6(2) .
C13 C12 N4 N5 178.13(19) .
N6 C12 N4 Cu1 149.62(17) .
C13 C12 N4 Cu1 -31.7(4) .
N4 Cu1 N4 C12 -22.10(19) 2_755
N1 Cu1 N4 C12 149.9(2) .
N4 Cu1 N4 N5 126.67(15) 2_755
N1 Cu1 N4 N5 -61.35(13) .
N6 C11 N5 N4 -0.4(2) .
C10 C11 N5 N4 176.94(19) .
N6 C11 N5 B1 168.0(2) .
C10 C11 N5 B1 -14.7(3) .
C12 N4 N5 C11 0.6(2) .
Cu1 N4 N5 C11 -159.35(13) .
C12 N4 N5 B1 -169.11(18) .
Cu1 N4 N5 B1 31.0(2) .
N8 B1 N5 C11 108.9(2) .
N2 B1 N5 C11 -131.5(2) .
N8 B1 N5 N4 -84.1(2) .
N2 B1 N5 N4 35.5(2) .
N5 C11 N6 C12 0.0(2) .
C10 C11 N6 C12 -177.3(2) .
N4 C12 N6 C11 0.4(2) .
C13 C12 N6 C11 -178.45(18) .
N9 C21 N7 N8 -1.5(2) .
C22 C21 N7 N8 178.30(18) .
N9 C20 N8 N7 -1.7(2) .
C19 C20 N8 N7 174.02(18) .
N9 C20 N8 B1 174.87(19) .
C19 C20 N8 B1 -9.4(3) .
C21 N7 N8 C20 1.9(2) .
C21 N7 N8 B1 -175.14(17) .
N2 B1 N8 C20 100.6(2) .
N5 B1 N8 C20 -141.5(2) .
N2 B1 N8 N7 -83.1(2) .
N5 B1 N8 N7 34.7(2) .
N8 C20 N9 C21 0.7(2) .
C19 C20 N9 C21 -174.95(19) .
N7 C21 N9 C20 0.5(2) .
C22 C21 N9 C20 -179.28(18) .
